data_2103328
loop_
_publ_author_name
'Garden, Simon J.'
'Fontes, Silvia P.'
'Wardell, James L.'
'Skakle, Janet M. S.'
'Low, John N.'
'Glidewell, Christopher'

_publ_section_title
;
 Interplay of hydrogen bonds, iodo&#x00B7;&#x00B7;&#x00B7;nitro
 interactions and aromatic \p&#x00B7;&#x00B7;&#x00B7;\p stacking
 interactions in iodo-nitroanilines
;
_journal_issue 4
_journal_name_full 'Acta Crystallographica Section B'
_journal_page_first 701
_journal_page_last 709
_journal_paper_doi 10.1107/S0108768102007978
_journal_volume 58
_journal_year 2002
_chemical_formula_moiety 'C6 H4 I2 N2 O2'
_chemical_formula_sum 'C6 H4 I2 N2 O2'
_chemical_formula_weight 389.91
_chemical_name_systematic
;
2,4-Diiodo-3-nitroaniline
;
_space_group_IT_number 14
_symmetry_cell_setting monoclinic
_symmetry_space_group_name_Hall '-P 2ybc'
_symmetry_space_group_name_H-M 'P 1 21/c 1'
_atom_sites_solution_hydrogens geom
_atom_sites_solution_primary direct
_atom_sites_solution_secondary difmap
_cell_angle_alpha 90.00
_cell_angle_beta 106.6693(16)
_cell_angle_gamma 90.00
_cell_formula_units_Z 4
_cell_length_a 7.6069(3)
_cell_length_b 12.5917(4)
_cell_length_c 10.2546(3)
_cell_measurement_reflns_used 2144
_cell_measurement_temperature 120(2)
_cell_measurement_theta_max 27.46
_cell_measurement_theta_min 3.23
_cell_volume 940.95(6)
_computing_cell_refinement 'DENZO-SMN (Otwinowski & Minor, 1997)'
_computing_data_collection 'Kappa-CCD server software (Nonius, 1997)'
_computing_data_reduction 'DENZO-SMN (Otwinowski & Minor, 1997)'
_computing_molecular_graphics 'PLATON (Spek, 2002)'
_computing_publication_material 'SHELXL-97 (Sheldrick, 1997) and  PRPKAPPA (Ferguson, 1999)'
_computing_structure_refinement 'SHELXL-97 (Sheldrick, 1997)'
_computing_structure_solution 'SHELXS-97 (Sheldrick, 1997)'
_diffrn_ambient_temperature 120(2)
_diffrn_measured_fraction_theta_full 0.998
_diffrn_measured_fraction_theta_max 0.996
_diffrn_measurement_device_type Kappa-CCD
_diffrn_measurement_method '\f scans, and \w scans with \k offsets'
_diffrn_radiation_monochromator graphite
_diffrn_radiation_source 'fine-focus sealed X-ray tube'
_diffrn_radiation_type 'Mo K\a'
_diffrn_radiation_wavelength 0.71073
_diffrn_reflns_av_R_equivalents 0.1038
_diffrn_reflns_av_sigmaI/netI 0.0720
_diffrn_reflns_limit_h_max 8
_diffrn_reflns_limit_h_min -9
_diffrn_reflns_limit_k_max 16
_diffrn_reflns_limit_k_min -14
_diffrn_reflns_limit_l_max 13
_diffrn_reflns_limit_l_min -13
_diffrn_reflns_number 8456
_diffrn_reflns_theta_full 25.00
_diffrn_reflns_theta_max 27.46
_diffrn_reflns_theta_min 3.23
_diffrn_standards_decay_% 0
_exptl_absorpt_coefficient_mu 6.647
_exptl_absorpt_correction_T_max 0.618
_exptl_absorpt_correction_T_min 0.180
_exptl_absorpt_correction_type multi-scan
_exptl_absorpt_process_details 'DENZO-SMN (Otwinowski & Minor, 1997)'
_exptl_crystal_colour colourless
_exptl_crystal_density_diffrn 2.752
_exptl_crystal_density_method 'not measured'
_exptl_crystal_description plate
_exptl_crystal_F_000 704
_exptl_crystal_size_max 0.28
_exptl_crystal_size_mid 0.24
_exptl_crystal_size_min 0.08
_refine_diff_density_max 2.356
_refine_diff_density_min -2.261
_refine_ls_extinction_coef 0.0044(5)
_refine_ls_extinction_expression Fc^*^=kFc[1+0.001xFc^2^\l^3^/sin(2\q)]^-1/4^
_refine_ls_extinction_method SHELXL
_refine_ls_goodness_of_fit_ref 1.131
_refine_ls_hydrogen_treatment constr
_refine_ls_matrix_type full
_refine_ls_number_parameters 110
_refine_ls_number_reflns 2144
_refine_ls_number_restraints 0
_refine_ls_restrained_S_all 1.131
_refine_ls_R_factor_all 0.0486
_refine_ls_R_factor_gt 0.0445
_refine_ls_shift/su_max 0.001
_refine_ls_shift/su_mean 0.000
_refine_ls_structure_factor_coef Fsqd
_refine_ls_weighting_details 'w=1/[\s^2^(Fo^2^)+(0.0534P)^2^+3.8878P] where P=(Fo^2^+2Fc^2^)/3'
_refine_ls_weighting_scheme calc
_refine_ls_wR_factor_gt 0.1188
_refine_ls_wR_factor_ref 0.1215
_reflns_number_gt 1950
_reflns_number_total 2144
_reflns_threshold_expression >2\s(I)
_cod_data_source_file na0135.cif
_cod_data_source_block III
_cod_depositor_comments
;
The following automatic conversions were performed:
'_exptl_absorpt_correction_type' value 'Multi-scan' changed to
'multi-scan' according to
'/home/saulius/struct/CIF-dictionaries/cif_core.dic' dictionary named
'cif_core.dic' version 2.4.1 from 2010-06-29.

Automatic conversion script
Id: cif_fix_enum 1527 2010-12-29 10:47:43Z saulius 

The following automatic conversions were performed:

'_exptl_absorpt_correction_type' value 'Multi-scan' changed to
'multi-scan' according to
/home/saulius/struct/CIF-dictionaries/cif_core.dic dictionary named
'cif_core.dic' version 2.4.1 from 2010-06-29.

Automatic conversion script
Id: cif_fix_values 1715 2011-07-08 13:25:40Z adriana 
;
_cod_original_sg_symbol_H-M P21/c
_cod_database_code 2103328
_cod_database_fobs_code 2103328

loop_
_symmetry_equiv_pos_as_xyz
'x, y, z'
'-x, y+1/2,  -z+1/2'
'-x, -y, -z'
'x, -y+1/2, z+1/2'

loop_
_atom_site_label
_atom_site_fract_x
_atom_site_fract_y
_atom_site_fract_z
_atom_site_U_iso_or_equiv
_atom_site_adp_type
_atom_site_calc_flag
_atom_site_refinement_flags
_atom_site_occupancy
_atom_site_type_symbol
N1 1.1845(9) 0.7118(4) 1.0887(5) 0.0243(12) Uani d . 1 N
C1 1.0924(10) 0.6510(5) 0.9783(6) 0.0196(12) Uani d . 1 C
C2 0.9004(9) 0.6434(4) 0.9321(6) 0.0181(12) Uani d . 1 C
I2 0.74257(6) 0.72632(3) 1.03612(4) 0.02391(19) Uani d . 1 I
C3 0.8187(9) 0.5795(4) 0.8200(5) 0.0140(11) Uani d . 1 C
N3 0.6156(8) 0.5717(4) 0.7755(5) 0.0193(11) Uani d . 1 N
O131 0.5473(7) 0.4924(4) 0.8106(5) 0.0272(10) Uani d . 1 O
O132 0.5278(7) 0.6435(4) 0.7058(5) 0.0256(10) Uani d . 1 O
C4 0.9182(9) 0.5253(4) 0.7479(5) 0.0174(12) Uani d . 1 C
I4 0.79798(6) 0.42775(3) 0.58144(4) 0.02460(19) Uani d . 1 I
C5 1.1090(9) 0.5363(5) 0.7901(6) 0.0198(12) Uani d . 1 C
C6 1.1913(9) 0.5982(5) 0.9006(6) 0.0198(12) Uani d . 1 C
H1A 1.1226 0.7482 1.1341 0.029 Uiso calc R 1 H
H1B 1.3052 0.7141 1.1138 0.029 Uiso calc R 1 H
H5 1.1817 0.5009 0.7421 0.024 Uiso calc R 1 H
H6 1.3210 0.6059 0.9261 0.024 Uiso calc R 1 H

loop_
_atom_site_aniso_label
_atom_site_aniso_U_11
_atom_site_aniso_U_22
_atom_site_aniso_U_33
_atom_site_aniso_U_12
_atom_site_aniso_U_13
_atom_site_aniso_U_23
N1 0.028(3) 0.023(3) 0.019(2) -0.004(2) 0.001(2) -0.001(2)
C1 0.030(3) 0.013(2) 0.015(2) -0.002(2) 0.006(2) 0.004(2)
C2 0.026(3) 0.010(2) 0.017(3) 0.001(2) 0.005(2) 0.000(2)
I2 0.0295(3) 0.0187(3) 0.0244(3) 0.00087(15) 0.0092(2) -0.00817(15)
C3 0.017(3) 0.010(2) 0.014(2) 0.0006(19) 0.003(2) 0.0049(19)
N3 0.026(3) 0.014(2) 0.018(2) -0.001(2) 0.006(2) -0.0029(18)
O131 0.025(3) 0.025(2) 0.034(2) -0.005(2) 0.011(2) 0.0041(19)
O132 0.023(2) 0.023(2) 0.027(2) 0.0044(19) 0.0006(19) 0.0063(18)
C4 0.027(3) 0.012(3) 0.013(2) 0.000(2) 0.007(2) 0.001(2)
I4 0.0378(3) 0.0208(3) 0.0164(3) -0.00668(16) 0.0098(2) -0.00600(14)
C5 0.023(3) 0.020(3) 0.017(3) 0.004(2) 0.008(2) 0.002(2)
C6 0.016(3) 0.024(3) 0.020(3) 0.003(2) 0.006(2) 0.003(2)

loop_
_atom_type_symbol
_atom_type_description
_atom_type_scat_dispersion_real
_atom_type_scat_dispersion_imag
_atom_type_scat_source
C C 0.0033 0.0016 'International Tables Vol C Tables 4.2.6.8 and 6.1.1.4'
H H 0.0000 0.0000 'International Tables Vol C Tables 4.2.6.8 and 6.1.1.4'
N N 0.0061 0.0033 'International Tables Vol C Tables 4.2.6.8 and 6.1.1.4'
O O 0.0106 0.0060 'International Tables Vol C Tables 4.2.6.8 and 6.1.1.4'
I I -0.4742 1.8119 'International Tables Vol C Tables 4.2.6.8 and 6.1.1.4'

loop_
_geom_angle_atom_site_label_1
_geom_angle_atom_site_label_2
_geom_angle_atom_site_label_3
_geom_angle
_geom_angle_publ_flag
C1 N1 H1A 120.0 no
C1 N1 H1B 120.0 no
H1A N1 H1B 120.0 no
N1 C1 C2 123.4(6) y
N1 C1 C6 119.8(6) y
C2 C1 C6 116.7(6) y
C3 C2 C1 119.5(6) y
C3 C2 I2 121.4(5) y
C1 C2 I2 119.1(4) y
C4 C3 C2 122.9(6) y
C4 C3 N3 119.0(5) y
C2 C3 N3 118.0(5) y
O132 N3 O131 124.5(6) no
O132 N3 C3 118.4(5) no
O131 N3 C3 117.1(5) no
C3 C4 C5 117.7(5) y
C3 C4 I4 123.4(5) y
C5 C4 I4 118.9(4) y
C6 C5 C4 120.0(6) no
C6 C5 H5 120.0 no
C4 C5 H5 120.0 no
C5 C6 C1 123.0(6) no
C5 C6 H6 118.5 no
C1 C6 H6 118.5 no

loop_
_geom_bond_atom_site_label_1
_geom_bond_atom_site_label_2
_geom_bond_distance
_geom_bond_publ_flag
N1 H1A 0.8800 no
N1 H1B 0.8800 no
C1 C2 1.404(10) y
C2 C3 1.394(8) y
C3 C4 1.380(8) y
C4 C5 1.398(9) y
C5 C6 1.370(9) y
C6 C1 1.409(9) y
C1 N1 1.380(8) y
C2 I2 2.099(6) y
C3 N3 1.484(8) y
N3 O131 1.225(7) y
N3 O132 1.225(7) y
C4 I4 2.089(6) y
C5 H5 0.9500 no
C6 H6 0.9500 no

loop_
_geom_hbond_atom_site_label_D
_geom_hbond_atom_site_label_H
_geom_hbond_atom_site_label_A
_geom_hbond_site_symmetry_A
_geom_hbond_distance_DH
_geom_hbond_distance_HA
_geom_hbond_distance_DA
_geom_hbond_angle_DHA
_geom_hbond_publ_flag
N1 H1B O132 4_665 0.88 2.46 3.128(8) 133 y

loop_
_geom_torsion_atom_site_label_1
_geom_torsion_atom_site_label_2
_geom_torsion_atom_site_label_3
_geom_torsion_atom_site_label_4
_geom_torsion
_geom_torsion_publ_flag
N1 C1 C2 C3 -179.6(5) no
C6 C1 C2 C3 4.4(8) no
N1 C1 C2 I2 -0.8(8) no
C6 C1 C2 I2 -176.8(4) no
C1 C2 C3 C4 -2.4(8) no
I2 C2 C3 C4 178.9(4) no
C1 C2 C3 N3 178.9(5) no
I2 C2 C3 N3 0.1(7) no
C4 C3 N3 O132 -98.4(6) no
C2 C3 N3 O132 80.4(7) y
C4 C3 N3 O131 81.0(7) no
C2 C3 N3 O131 -100.3(6) y
C2 C3 C4 C5 -0.3(8) no
N3 C3 C4 C5 178.4(5) no
C2 C3 C4 I4 179.2(4) no
N3 C3 C4 I4 -2.1(7) no
C3 C4 C5 C6 0.8(9) no
I4 C4 C5 C6 -178.7(4) no
C4 C5 C6 C1 1.5(9) no
N1 C1 C6 C5 179.8(6) no
C2 C1 C6 C5 -4.1(9) no

loop_
_cod_related_entry_id
_cod_related_entry_database
_cod_related_entry_code
1 ChemSpider 21140419
